data_4322514
loop_
_publ_author_name
'Morsy A. M. Abu-Youssef'
'Albert Escuer'
'Dante Gatteschi'
'Mohamed A. S. Goher'
'Franz A. Mautner'
'Ramon Vicente'

_publ_section_title
;
 Synthesis, Structural Characterization, Magnetic Behavior, and Single
 Crystal EPR Spectra of Three New One-Dimensional Manganese Azido Systems
 with FM, Alternating FM-AF, and AF Coupling
;
_journal_name_full 'Inorganic Chemistry'
_journal_page_first 5716
_journal_page_last 5723
_journal_paper_doi 10.1021/ic990656x
_journal_volume 38
_journal_year 1999
_chemical_formula_sum 'C24 H18 Mn N8 O2'
_chemical_formula_weight 505.40
_chemical_name_common '[Mn(3-Benzoyl-pyridine)2(N3)2]n'
_chemical_name_systematic
;
 ?
;
_space_group_IT_number 15
_symmetry_cell_setting monoclinic
_symmetry_space_group_name_Hall '-C 2yc'
_symmetry_space_group_name_H-M 'C 1 2/c 1'
_atom_sites_solution_hydrogens geom
_atom_sites_solution_primary heavy
_atom_sites_solution_secondary difmap
_audit_creation_method SHELXL
_cell_angle_alpha 90.00
_cell_angle_beta 97.81(3)
_cell_angle_gamma 90.00
_cell_formula_units_Z 8
_cell_length_a 14.179(5)
_cell_length_b 9.698(4)
_cell_length_c 34.351(12)
_cell_measurement_reflns_used 33
_cell_measurement_temperature 295(2)
_cell_measurement_theta_max 19
_cell_measurement_theta_min 8
_cell_volume 4680(3)
_computing_molecular_graphics 'SHELXTL/PC v.5.0 (Siemens Ind. Aut.)'
_computing_publication_material 'SHELXTL/PC v.5.0 (Siemens Ind. Aut.)'
_computing_structure_refinement 'SHELXL-93 (Sheldrick, 1993)'
_computing_structure_solution 'SHELXS-86 (Sheldrick, 1990)'
_diffrn_ambient_temperature 295(2)
_diffrn_measurement_device 'mod. STOE 4-circle diffractometer'
_diffrn_measurement_method 'Omega-scan, delta Omega: 1.30 deg.'
_diffrn_radiation_monochromator graphite
_diffrn_radiation_source 'fine-focus sealed tube'
_diffrn_radiation_type MoK\a
_diffrn_radiation_wavelength 0.71069
_diffrn_reflns_av_R_equivalents 0.0299
_diffrn_reflns_av_sigmaI/netI 0.0888
_diffrn_reflns_limit_h_max 17
_diffrn_reflns_limit_h_min -17
_diffrn_reflns_limit_k_max 11
_diffrn_reflns_limit_k_min -11
_diffrn_reflns_limit_l_max 18
_diffrn_reflns_limit_l_min -42
_diffrn_reflns_number 4921
_diffrn_reflns_theta_max 26.00
_diffrn_reflns_theta_min 2.90
_diffrn_standards_decay_% 2
_diffrn_standards_interval_count 100
_diffrn_standards_interval_time '75 min'
_diffrn_standards_number 3
_exptl_absorpt_coefficient_mu 0.603
_exptl_absorpt_correction_T_max 1.000
_exptl_absorpt_correction_T_min 0.723
_exptl_absorpt_correction_type DIFABS
_exptl_crystal_colour 'transp. yellow'
_exptl_crystal_density_diffrn 1.435
_exptl_crystal_density_meas 1.43(2)
_exptl_crystal_density_method 'suspension method'
_exptl_crystal_description prism
_exptl_crystal_F_000 2072
_exptl_crystal_size_max 0.44
_exptl_crystal_size_mid 0.40
_exptl_crystal_size_min 0.30
_refine_diff_density_max 0.209
_refine_diff_density_min -0.218
_refine_diff_density_rms 0.051
_refine_ls_extinction_method none
_refine_ls_goodness_of_fit_all 1.045
_refine_ls_goodness_of_fit_obs 1.158
_refine_ls_hydrogen_treatment refU
_refine_ls_matrix_type full
_refine_ls_number_parameters 320
_refine_ls_number_reflns 4229
_refine_ls_number_restraints 0
_refine_ls_restrained_S_all 1.045
_refine_ls_restrained_S_obs 1.158
_refine_ls_R_factor_all 0.1086
_refine_ls_R_factor_obs 0.0555
_refine_ls_shift/esd_max -0.001
_refine_ls_shift/esd_mean 0.000
_refine_ls_structure_factor_coef Fsqd
_refine_ls_weighting_details 'w=1/[\s^2^(Fo^2^)+(0.0231P)^2^+1.8962P] where P=(Fo^2^+2Fc^2^)/3'
_refine_ls_weighting_scheme calc
_refine_ls_wR_factor_all 0.1071
_refine_ls_wR_factor_obs 0.0928
_reflns_number_observed 2690
_reflns_number_total 4229
_reflns_observed_criterion >2sigma(I)
_cod_data_source_file ic990656x_3.cif
_cod_data_source_block gh18
_cod_depositor_comments
;
The following automatic conversions were performed:

'_refine_ls_weighting_scheme' value 'calc
w=1/[\s^2^(Fo^2^)+(0.0231P)^2^+1.8962P] where P=(Fo^2^+2Fc^2^)/3' was
changed to 'calc'. New tag '_refine_ls_weighting_details' was
created. The value of the new tag was set to
'w=1/[\s^2^(Fo^2^)+(0.0231P)^2^+1.8962P] where P=(Fo^2^+2Fc^2^)/3'.

Automatic conversion script
Id: cif_fix_values 3143 2015-03-26 13:38:13Z robertas 

The following automatic conversions were performed:

'_atom_sites_solution_primary' value 'heavy atom method' was changed
to 'heavy'.

Automatic conversion script
Id: cif_fix_values 6452 2018-10-05 10:23:21Z andrius 
;
_cod_original_cell_volume 4679.7(30)
_cod_database_code 4322514

loop_
_symmetry_equiv_pos_as_xyz
'x, y, z'
'-x, y, -z+1/2'
'x+1/2, y+1/2, z'
'-x+1/2, y+1/2, -z+1/2'
'-x, -y, -z'
'x, -y, z-1/2'
'-x+1/2, -y+1/2, -z'
'x+1/2, -y+1/2, z-1/2'

loop_
_atom_site_aniso_label
_atom_site_aniso_U_11
_atom_site_aniso_U_22
_atom_site_aniso_U_33
_atom_site_aniso_U_23
_atom_site_aniso_U_13
_atom_site_aniso_U_12
Mn1 0.0336(3) 0.0355(3) 0.0363(3) -0.0007(3) 0.0040(2) 0.0105(3)
N11 0.037(2) 0.045(2) 0.037(2) -0.003(2) 0.0007(13) 0.012(2)
N12 0.038(2) 0.041(2) 0.051(2) -0.001(2) 0.006(2) 0.0021(15)
N13 0.080(3) 0.101(4) 0.064(2) -0.030(3) -0.003(2) -0.008(3)
N21 0.037(2) 0.036(2) 0.070(2) -0.003(2) -0.001(2) 0.0082(15)
N22 0.036(2) 0.032(2) 0.035(2) -0.0073(14) 0.0073(13) -0.0045(15)
N23 0.054(2) 0.042(2) 0.045(2) 0.000(2) 0.003(2) 0.019(2)
N1 0.039(2) 0.039(2) 0.043(2) -0.003(2) 0.0001(14) -0.0040(14)
C1 0.039(2) 0.037(2) 0.047(2) -0.001(2) 0.006(2) 0.000(2)
C2 0.042(2) 0.047(2) 0.038(2) 0.004(2) 0.009(2) -0.008(2)
C3 0.066(3) 0.052(3) 0.055(2) 0.013(2) 0.007(2) -0.015(2)
C4 0.093(3) 0.042(3) 0.063(3) 0.002(2) 0.006(2) -0.024(2)
C5 0.067(3) 0.055(3) 0.042(2) -0.003(2) 0.000(2) -0.018(2)
C6 0.052(2) 0.062(3) 0.044(2) 0.006(2) 0.012(2) -0.007(2)
O1 0.096(2) 0.143(3) 0.050(2) -0.003(2) 0.027(2) -0.060(2)
C7 0.047(2) 0.046(2) 0.032(2) 0.004(2) 0.005(2) 0.002(2)
C8 0.057(2) 0.068(3) 0.039(2) 0.002(2) 0.008(2) 0.000(3)
C9 0.078(3) 0.066(3) 0.049(2) -0.004(2) 0.001(2) -0.008(3)
C10 0.062(3) 0.062(3) 0.069(3) 0.014(3) -0.013(2) -0.020(2)
C11 0.049(2) 0.070(3) 0.060(2) 0.016(3) 0.010(2) -0.008(2)
C12 0.045(2) 0.052(3) 0.044(2) 0.004(2) 0.007(2) 0.004(2)
N2 0.046(2) 0.039(2) 0.043(2) 0.0018(15) 0.0101(14) 0.0065(15)
C13 0.048(2) 0.041(2) 0.045(2) 0.004(2) 0.011(2) 0.009(2)
C14 0.060(2) 0.045(3) 0.053(2) 0.009(2) 0.018(2) 0.011(2)
C15 0.079(3) 0.056(3) 0.067(3) 0.018(3) 0.028(3) 0.001(3)
C16 0.073(3) 0.042(3) 0.087(3) -0.001(3) 0.026(3) -0.008(2)
C17 0.054(3) 0.047(3) 0.065(3) -0.001(2) 0.016(2) -0.003(2)
C18 0.085(3) 0.074(3) 0.049(3) 0.019(3) 0.020(2) 0.011(3)
O2 0.144(3) 0.133(4) 0.071(2) -0.003(2) 0.054(2) -0.040(3)
C19 0.072(3) 0.064(3) 0.041(2) 0.012(2) 0.005(2) 0.021(3)
C20 0.099(4) 0.074(4) 0.046(3) 0.013(3) 0.016(3) 0.029(3)
C21 0.125(5) 0.085(4) 0.048(3) 0.003(3) 0.008(3) 0.036(4)
C22 0.105(4) 0.078(4) 0.060(3) -0.003(3) -0.016(3) 0.018(3)
C23 0.064(3) 0.090(4) 0.066(3) -0.001(3) -0.002(3) 0.016(3)
C24 0.076(3) 0.063(3) 0.051(2) -0.001(2) 0.003(2) 0.024(3)

loop_
_atom_site_label
_atom_site_type_symbol
_atom_site_fract_x
_atom_site_fract_y
_atom_site_fract_z
_atom_site_U_iso_or_equiv
_atom_site_thermal_displace_type
_atom_site_occupancy
_atom_site_calc_flag
_atom_site_refinement_flags
_atom_site_disorder_group
Mn1 Mn 0.64818(3) 0.33712(6) 0.005857(14) 0.0352(2) Uani 1 d . .
N11 N 0.6965(2) 0.1562(3) -0.02622(8) 0.0400(7) Uani 1 d . .
N12 N 0.6648(2) 0.1112(3) -0.05724(10) 0.0437(8) Uani 1 d . .
N13 N 0.6342(3) 0.0682(5) -0.08777(11) 0.0831(13) Uani 1 d . .
N21 N 0.4983(2) 0.3067(3) -0.02257(9) 0.0483(8) Uani 1 d . .
N22 N 0.4422(2) 0.3945(3) -0.03151(8) 0.0342(7) Uani 1 d . .
N23 N 0.3843(2) 0.4783(3) -0.04110(9) 0.0476(8) Uani 1 d . .
N1 N 0.6616(2) 0.4919(3) -0.04413(8) 0.0407(7) Uani 1 d . .
C1 C 0.6316(2) 0.4588(4) -0.08163(10) 0.0408(9) Uani 1 d . .
H1 H 0.6127(2) 0.3684(4) -0.08722(10) 0.058(6) Uiso 1 calc R .
C2 C 0.6269(2) 0.5510(4) -0.11252(10) 0.0420(9) Uani 1 d . .
C3 C 0.6542(3) 0.6853(4) -0.10432(12) 0.0577(11) Uani 1 d . .
H3 H 0.6512(3) 0.7505(4) -0.12431(12) 0.058(6) Uiso 1 calc R .
C4 C 0.6859(3) 0.7213(5) -0.06626(12) 0.0665(12) Uani 1 d . .
H4 H 0.7053(3) 0.8111(5) -0.05999(12) 0.058(6) Uiso 1 calc R .
C5 C 0.6885(3) 0.6228(4) -0.03759(11) 0.0553(11) Uani 1 d . .
H5 H 0.7104(3) 0.6487(4) -0.01189(11) 0.058(6) Uiso 1 calc R .
C6 C 0.5968(3) 0.5052(4) -0.15403(11) 0.0518(10) Uani 1 d . .
O1 O 0.6415(2) 0.5437(4) -0.17948(8) 0.0947(13) Uani 1 d . .
C7 C 0.5118(2) 0.4147(4) -0.16246(9) 0.0418(9) Uani 1 d . .
C8 C 0.5005(3) 0.3371(5) -0.19679(10) 0.0545(10) Uani 1 d . .
H8 H 0.5462(3) 0.3406(5) -0.21376(10) 0.067(6) Uiso 1 calc R .
C9 C 0.4215(3) 0.2555(5) -0.20550(12) 0.0650(12) Uani 1 d . .
H9 H 0.4146(3) 0.2024(5) -0.22824(12) 0.067(6) Uiso 1 calc R .
C10 C 0.3525(3) 0.2512(5) -0.18114(13) 0.0667(13) Uani 1 d . .
H10 H 0.2987(3) 0.1966(5) -0.18753(13) 0.067(6) Uiso 1 calc R .
C11 C 0.3635(3) 0.3281(5) -0.14721(12) 0.0592(11) Uani 1 d . .
H11 H 0.3167(3) 0.3257(5) -0.13068(12) 0.067(6) Uiso 1 calc R .
C12 C 0.4429(2) 0.4083(4) -0.13756(11) 0.0466(10) Uani 1 d . .
H12 H 0.4505(2) 0.4585(4) -0.11427(11) 0.067(6) Uiso 1 calc R .
N2 N 0.6250(2) 0.2072(3) 0.05850(8) 0.0421(8) Uani 1 d . .
C13 C 0.6376(2) 0.2529(4) 0.09564(10) 0.0441(9) Uani 1 d . .
H13 H 0.6569(2) 0.3438(4) 0.10024(10) 0.077(7) Uiso 1 calc R .
C14 C 0.6234(3) 0.1717(5) 0.12762(11) 0.0518(10) Uani 1 d . .
C15 C 0.5951(3) 0.0380(5) 0.12035(13) 0.0657(13) Uani 1 d . .
H15 H 0.5830(3) -0.0188(5) 0.14091(13) 0.077(7) Uiso 1 calc R .
C16 C 0.5846(3) -0.0116(5) 0.08274(14) 0.0662(13) Uani 1 d . .
H16 H 0.5674(3) -0.1030(5) 0.07762(14) 0.077(7) Uiso 1 calc R .
C17 C 0.5998(3) 0.0756(4) 0.05252(13) 0.0548(11) Uani 1 d . .
H17 H 0.5922(3) 0.0413(4) 0.02699(13) 0.077(7) Uiso 1 calc R .
C18 C 0.6289(3) 0.2240(5) 0.16924(12) 0.0682(13) Uani 1 d . .
O2 O 0.5709(3) 0.1783(5) 0.18874(9) 0.1123(14) Uani 1 d . .
C19 C 0.7008(3) 0.3263(5) 0.18600(11) 0.0594(11) Uani 1 d . .
C20 C 0.6873(4) 0.3939(5) 0.22059(12) 0.0724(14) Uani 1 d . .
H20 H 0.6338(4) 0.3745(5) 0.23258(12) 0.071(6) Uiso 1 calc R .
C21 C 0.7524(4) 0.4888(6) 0.23701(14) 0.086(2) Uani 1 d . .
H21 H 0.7427(4) 0.5335(6) 0.26009(14) 0.071(6) Uiso 1 calc R .
C22 C 0.8314(4) 0.5186(6) 0.21993(14) 0.084(2) Uani 1 d . .
H22 H 0.8749(4) 0.5837(6) 0.23123(14) 0.071(6) Uiso 1 calc R .
C23 C 0.8465(3) 0.4524(6) 0.18610(13) 0.0744(14) Uani 1 d . .
H23 H 0.9006(3) 0.4723(6) 0.17455(13) 0.071(6) Uiso 1 calc R .
C24 C 0.7820(3) 0.3562(5) 0.16907(12) 0.0638(12) Uani 1 d . .
H24 H 0.7928(3) 0.3112(5) 0.14618(12) 0.071(6) Uiso 1 calc R .

loop_
_atom_type_symbol
_atom_type_description
_atom_type_scat_dispersion_real
_atom_type_scat_dispersion_imag
_atom_type_scat_source
C C 0.0033 0.0016 'International Tables Vol C Tables 4.2.6.8 and 6.1.1.4'
H H 0.0000 0.0000 'International Tables Vol C Tables 4.2.6.8 and 6.1.1.4'
N N 0.0061 0.0033 'International Tables Vol C Tables 4.2.6.8 and 6.1.1.4'
Mn Mn 0.3368 0.7283 'International Tables Vol C Tables 4.2.6.8 and 6.1.1.4'
O O 0.0106 0.0060 'International Tables Vol C Tables 4.2.6.8 and 6.1.1.4'

loop_
_geom_angle_atom_site_label_1
_geom_angle_atom_site_label_2
_geom_angle_atom_site_label_3
_geom_angle
_geom_angle_site_symmetry_1
_geom_angle_site_symmetry_3
_geom_angle_publ_flag
N11 Mn1 N11 79.64(12) 7_655 . yes
N11 Mn1 N21 170.32(11) 7_655 . yes
N11 Mn1 N21 91.04(11) . . yes
N11 Mn1 N23 94.26(11) 7_655 5_665 yes
N11 Mn1 N23 173.89(11) . 5_665 yes
N21 Mn1 N23 95.07(11) . 5_665 yes
N11 Mn1 N2 90.59(11) 7_655 . yes
N11 Mn1 N2 92.56(11) . . yes
N21 Mn1 N2 92.45(11) . . yes
N23 Mn1 N2 87.15(12) 5_665 . yes
N11 Mn1 N1 92.09(11) 7_655 . yes
N11 Mn1 N1 94.71(11) . . yes
N21 Mn1 N1 86.03(11) . . yes
N23 Mn1 N1 85.78(12) 5_665 . yes
N2 Mn1 N1 172.60(10) . . yes
N12 N11 Mn1 122.3(2) . 7_655 yes
N12 N11 Mn1 129.1(2) . . yes
Mn1 N11 Mn1 100.36(12) 7_655 . yes
N13 N12 N11 179.3(4) . . yes
N22 N21 Mn1 126.0(2) . . yes
N23 N22 N21 177.6(3) . . yes
N22 N23 Mn1 126.1(2) . 5_665 yes
C5 N1 C1 115.8(3) . . ?
C5 N1 Mn1 122.9(3) . . ?
C1 N1 Mn1 120.8(2) . . ?
N1 C1 C2 124.0(4) . . ?
N1 C1 H1 118.0(2) . . ?
C2 C1 H1 118.0(2) . . ?
C3 C2 C1 118.2(3) . . ?
C3 C2 C6 120.7(3) . . ?
C1 C2 C6 121.1(4) . . ?
C4 C3 C2 118.9(4) . . ?
C4 C3 H3 120.6(3) . . ?
C2 C3 H3 120.6(2) . . ?
C5 C4 C3 118.9(4) . . ?
C5 C4 H4 120.6(2) . . ?
C3 C4 H4 120.6(3) . . ?
N1 C5 C4 124.3(4) . . ?
N1 C5 H5 117.9(2) . . ?
C4 C5 H5 117.9(2) . . ?
O1 C6 C7 122.2(4) . . ?
O1 C6 C2 119.2(4) . . ?
C7 C6 C2 118.6(3) . . ?
C12 C7 C8 119.4(4) . . ?
C12 C7 C6 121.8(3) . . ?
C8 C7 C6 118.8(3) . . ?
C9 C8 C7 119.7(4) . . ?
C9 C8 H8 120.2(2) . . ?
C7 C8 H8 120.2(2) . . ?
C10 C9 C8 120.9(4) . . ?
C10 C9 H9 119.6(3) . . ?
C8 C9 H9 119.6(2) . . ?
C9 C10 C11 119.5(4) . . ?
C9 C10 H10 120.2(3) . . ?
C11 C10 H10 120.2(3) . . ?
C12 C11 C10 120.5(4) . . ?
C12 C11 H11 119.8(2) . . ?
C10 C11 H11 119.8(3) . . ?
C11 C12 C7 120.1(4) . . ?
C11 C12 H12 120.0(2) . . ?
C7 C12 H12 120.0(2) . . ?
C17 N2 C13 117.5(3) . . ?
C17 N2 Mn1 118.3(3) . . ?
C13 N2 Mn1 124.2(3) . . ?
N2 C13 C14 123.5(4) . . ?
N2 C13 H13 118.3(2) . . ?
C14 C13 H13 118.3(2) . . ?
C15 C14 C13 117.6(4) . . ?
C15 C14 C18 117.8(4) . . ?
C13 C14 C18 124.4(4) . . ?
C14 C15 C16 119.8(4) . . ?
C14 C15 H15 120.1(3) . . ?
C16 C15 H15 120.1(3) . . ?
C15 C16 C17 119.2(4) . . ?
C15 C16 H16 120.4(3) . . ?
C17 C16 H16 120.4(3) . . ?
N2 C17 C16 122.4(4) . . ?
N2 C17 H17 118.8(2) . . ?
C16 C17 H17 118.8(3) . . ?
O2 C18 C19 120.9(4) . . ?
O2 C18 C14 116.6(5) . . ?
C19 C18 C14 122.5(4) . . ?
C24 C19 C20 118.5(5) . . ?
C24 C19 C18 122.8(4) . . ?
C20 C19 C18 118.6(4) . . ?
C21 C20 C19 120.2(5) . . ?
C21 C20 H20 119.9(3) . . ?
C19 C20 H20 119.9(3) . . ?
C22 C21 C20 120.8(5) . . ?
C22 C21 H21 119.6(3) . . ?
C20 C21 H21 119.6(3) . . ?
C21 C22 C23 119.9(5) . . ?
C21 C22 H22 120.0(3) . . ?
C23 C22 H22 120.0(4) . . ?
C22 C23 C24 120.3(5) . . ?
C22 C23 H23 119.9(4) . . ?
C24 C23 H23 119.9(3) . . ?
C23 C24 C19 120.2(4) . . ?
C23 C24 H24 119.9(3) . . ?
C19 C24 H24 119.9(3) . . ?

loop_
_geom_bond_atom_site_label_1
_geom_bond_atom_site_label_2
_geom_bond_distance
_geom_bond_site_symmetry_2
_geom_bond_publ_flag
Mn1 N11 2.219(3) 7_655 yes
Mn1 N11 2.229(3) . yes
Mn1 N21 2.235(3) . yes
Mn1 N23 2.244(3) 5_665 yes
Mn1 N2 2.264(3) . yes
Mn1 N1 2.308(3) . yes
N11 N12 1.182(4) . yes
N11 Mn1 2.219(3) 7_655 yes
N12 N13 1.157(4) . yes
N21 N22 1.178(4) . yes
N22 N23 1.169(4) . yes
N23 Mn1 2.244(3) 5_665 yes
N1 C5 1.336(5) . ?
N1 C1 1.340(4) . ?
C1 C2 1.382(5) . ?
C1 H1 0.93 . ?
C2 C3 1.377(5) . ?
C2 C6 1.499(5) . ?
C3 C4 1.368(5) . ?
C3 H3 0.93 . ?
C4 C5 1.369(5) . ?
C4 H4 0.93 . ?
C5 H5 0.93 . ?
C6 O1 1.206(4) . ?
C6 C7 1.488(5) . ?
C7 C12 1.384(5) . ?
C7 C8 1.389(5) . ?
C8 C9 1.371(5) . ?
C8 H8 0.93 . ?
C9 C10 1.372(6) . ?
C9 H9 0.93 . ?
C10 C11 1.374(6) . ?
C10 H10 0.93 . ?
C11 C12 1.372(5) . ?
C11 H11 0.93 . ?
C12 H12 0.93 . ?
N2 C17 1.334(5) . ?
N2 C13 1.339(4) . ?
C13 C14 1.388(5) . ?
C13 H13 0.93 . ?
C14 C15 1.371(6) . ?
C14 C18 1.509(6) . ?
C15 C16 1.367(6) . ?
C15 H15 0.93 . ?
C16 C17 1.378(5) . ?
C16 H16 0.93 . ?
C17 H17 0.93 . ?
C18 O2 1.213(5) . ?
C18 C19 1.482(6) . ?
C19 C24 1.388(6) . ?
C19 C20 1.393(6) . ?
C20 C21 1.371(7) . ?
C20 H20 0.93 . ?
C21 C22 1.364(7) . ?
C21 H21 0.93 . ?
C22 C23 1.370(6) . ?
C22 H22 0.93 . ?
C23 C24 1.380(6) . ?
C23 H23 0.93 . ?
C24 H24 0.93 . ?

loop_
_geom_torsion_atom_site_label_1
_geom_torsion_atom_site_label_2
_geom_torsion_atom_site_label_3
_geom_torsion_atom_site_label_4
_geom_torsion
_geom_torsion_site_symmetry_1
_geom_torsion_site_symmetry_2
_geom_torsion_site_symmetry_3
_geom_torsion_site_symmetry_4
_geom_torsion_publ_flag
N11 Mn1 N11 N12 -148.1(4) 7_655 . . . ?
N21 Mn1 N11 N12 29.2(3) . . . . ?
N23 Mn1 N11 N12 -151.2(9) 5_665 . . . ?
N2 Mn1 N11 N12 121.7(3) . . . . ?
N1 Mn1 N11 N12 -56.9(3) . . . . ?
N11 Mn1 N11 Mn1 0.0 7_655 . . 7_655 ?
N21 Mn1 N11 Mn1 177.37(12) . . . 7_655 ?
N23 Mn1 N11 Mn1 -3.1(11) 5_665 . . 7_655 ?
N2 Mn1 N11 Mn1 -90.13(12) . . . 7_655 ?
N1 Mn1 N11 Mn1 91.27(12) . . . 7_655 ?
Mn1 N11 N12 N13 -61.7(366) 7_655 . . . ?
Mn1 N11 N12 N13 80.4(365) . . . . ?
N11 Mn1 N21 N22 -130.6(6) 7_655 . . . ?
N11 Mn1 N21 N22 -146.2(3) . . . . ?
N23 Mn1 N21 N22 33.9(3) 5_665 . . . ?
N2 Mn1 N21 N22 121.2(3) . . . . ?
N1 Mn1 N21 N22 -51.5(3) . . . . ?
Mn1 N21 N22 N23 169.7(77) . . . . ?
N21 N22 N23 Mn1 146.4(77) . . . 5_665 ?
N11 Mn1 N1 C5 -65.4(3) 7_655 . . . ?
N11 Mn1 N1 C5 -145.2(3) . . . . ?
N21 Mn1 N1 C5 124.1(3) . . . . ?
N23 Mn1 N1 C5 28.7(3) 5_665 . . . ?
N2 Mn1 N1 C5 45.7(9) . . . . ?
N11 Mn1 N1 C1 122.7(3) 7_655 . . . ?
N11 Mn1 N1 C1 43.0(3) . . . . ?
N21 Mn1 N1 C1 -47.8(3) . . . . ?
N23 Mn1 N1 C1 -143.1(3) 5_665 . . . ?
N2 Mn1 N1 C1 -126.1(8) . . . . ?
C5 N1 C1 C2 -0.3(5) . . . . ?
Mn1 N1 C1 C2 172.0(3) . . . . ?
N1 C1 C2 C3 -0.4(6) . . . . ?
N1 C1 C2 C6 177.1(3) . . . . ?
C1 C2 C3 C4 0.9(6) . . . . ?
C6 C2 C3 C4 -176.6(4) . . . . ?
C2 C3 C4 C5 -0.6(6) . . . . ?
C1 N1 C5 C4 0.7(6) . . . . ?
Mn1 N1 C5 C4 -171.5(3) . . . . ?
C3 C4 C5 N1 -0.2(7) . . . . ?
C3 C2 C6 O1 42.3(6) . . . . ?
C1 C2 C6 O1 -135.1(4) . . . . ?
C3 C2 C6 C7 -136.9(4) . . . . ?
C1 C2 C6 C7 45.6(5) . . . . ?
O1 C6 C7 C12 -157.5(4) . . . . ?
C2 C6 C7 C12 21.7(6) . . . . ?
O1 C6 C7 C8 20.9(6) . . . . ?
C2 C6 C7 C8 -159.9(4) . . . . ?
C12 C7 C8 C9 0.0(6) . . . . ?
C6 C7 C8 C9 -178.5(4) . . . . ?
C7 C8 C9 C10 1.2(7) . . . . ?
C8 C9 C10 C11 -1.0(7) . . . . ?
C9 C10 C11 C12 -0.3(7) . . . . ?
C10 C11 C12 C7 1.4(6) . . . . ?
C8 C7 C12 C11 -1.2(6) . . . . ?
C6 C7 C12 C11 177.2(4) . . . . ?
N11 Mn1 N2 C17 -110.3(3) 7_655 . . . ?
N11 Mn1 N2 C17 -30.6(3) . . . . ?
N21 Mn1 N2 C17 60.5(3) . . . . ?
N23 Mn1 N2 C17 155.5(3) 5_665 . . . ?
N1 Mn1 N2 C17 138.5(7) . . . . ?
N11 Mn1 N2 C13 67.7(3) 7_655 . . . ?
N11 Mn1 N2 C13 147.3(3) . . . . ?
N21 Mn1 N2 C13 -121.5(3) . . . . ?
N23 Mn1 N2 C13 -26.6(3) 5_665 . . . ?
N1 Mn1 N2 C13 -43.6(9) . . . . ?
C17 N2 C13 C14 -1.8(5) . . . . ?
Mn1 N2 C13 C14 -179.7(3) . . . . ?
N2 C13 C14 C15 0.0(6) . . . . ?
N2 C13 C14 C18 -174.5(4) . . . . ?
C13 C14 C15 C16 1.9(6) . . . . ?
C18 C14 C15 C16 176.8(4) . . . . ?
C14 C15 C16 C17 -2.1(7) . . . . ?
C13 N2 C17 C16 1.5(6) . . . . ?
Mn1 N2 C17 C16 179.6(3) . . . . ?
C15 C16 C17 N2 0.4(7) . . . . ?
C15 C14 C18 O2 -33.5(6) . . . . ?
C13 C14 C18 O2 141.0(5) . . . . ?
C15 C14 C18 C19 146.6(4) . . . . ?
C13 C14 C18 C19 -38.9(6) . . . . ?
O2 C18 C19 C24 163.6(5) . . . . ?
C14 C18 C19 C24 -16.5(6) . . . . ?
O2 C18 C19 C20 -15.3(7) . . . . ?
C14 C18 C19 C20 164.5(4) . . . . ?
C24 C19 C20 C21 0.8(6) . . . . ?
C18 C19 C20 C21 179.8(4) . . . . ?
C19 C20 C21 C22 -0.1(7) . . . . ?
C20 C21 C22 C23 -0.5(8) . . . . ?
C21 C22 C23 C24 0.4(7) . . . . ?
C22 C23 C24 C19 0.3(7) . . . . ?
C20 C19 C24 C23 -0.9(6) . . . . ?
C18 C19 C24 C23 -179.8(4) . . . . ?
